data_1549492
loop_
_publ_author_name
'Feng, Xing'
'Qi, Chunxuan'
'Feng, Hai-Tao'
'Zhao, Zheng'
'Sung, Herman H. Y.'
'Williams, Ian D.'
'Kwok, Ryan T. K.'
'Lam, Jacky W. Y.'
'Qin, Anjun'
'Tang, Ben Zhong'

_publ_section_title
;
 Dual fluorescence of tetraphenylethylene-substituted pyrenes with
 aggregation-induced emission characteristics for white-light emission.
;
_journal_issue 25
_journal_name_full 'Chemical science'
_journal_page_first 5679
_journal_page_last 5687
_journal_paper_doi 10.1039/c8sc01709c
_journal_volume 9
_journal_year 2018
_chemical_formula_sum 'C72 H68 Cl2 O6'
_chemical_formula_weight 1160.21
_space_group_IT_number 2
_space_group_name_Hall '-P 1'
_space_group_name_H-M_alt 'P -1'
_symmetry_cell_setting triclinic
_symmetry_space_group_name_Hall '-P 1'
_symmetry_space_group_name_H-M 'P -1'
_atom_sites_solution_hydrogens geom
_atom_sites_solution_primary direct
_atom_sites_solution_secondary difmap
_audit_creation_method SHELXL-97
_audit_update_record
;
2018-04-13 deposited with the CCDC.
2018-05-31 downloaded from the CCDC.
;
_cell_angle_alpha 73.28(3)
_cell_angle_beta 78.26(3)
_cell_angle_gamma 77.43(3)
_cell_formula_units_Z 2
_cell_length_a 13.850(3)
_cell_length_b 15.150(3)
_cell_length_c 17.460(3)
_cell_measurement_reflns_used 12996
_cell_measurement_temperature 153(2)
_cell_measurement_theta_max 26.00
_cell_measurement_theta_min 1.63
_cell_volume 3385.5(13)
_computing_cell_refinement 'Bruker XSCANS'
_computing_data_collection 'Bruker XSCANS'
_computing_data_reduction 'Bruker SHELXTL'
_computing_molecular_graphics 'Bruker SHELXTL'
_computing_publication_material 'Bruker SHELXTL'
_computing_structure_refinement 'Bruker SHELXTL'
_computing_structure_solution 'Bruker SHELXTL'
_diffrn_ambient_temperature 153(2)
_diffrn_measured_fraction_theta_full 0.976
_diffrn_measured_fraction_theta_max 0.976
_diffrn_measurement_device_type 'Bruker P4'
_diffrn_measurement_method '\w scans'
_diffrn_radiation_monochromator graphite
_diffrn_radiation_source 'fine-focus sealed tube'
_diffrn_radiation_type MoK\a
_diffrn_radiation_wavelength 0.71073
_diffrn_reflns_av_R_equivalents 0.0298
_diffrn_reflns_av_sigmaI/netI 0.0561
_diffrn_reflns_limit_h_max 16
_diffrn_reflns_limit_h_min -17
_diffrn_reflns_limit_k_max 18
_diffrn_reflns_limit_k_min -15
_diffrn_reflns_limit_l_max 21
_diffrn_reflns_limit_l_min -20
_diffrn_reflns_number 20341
_diffrn_reflns_theta_full 26.00
_diffrn_reflns_theta_max 26.00
_diffrn_reflns_theta_min 1.63
_diffrn_standards_decay_% none
_exptl_absorpt_coefficient_mu 0.146
_exptl_absorpt_correction_T_max 0.9769
_exptl_absorpt_correction_T_min 0.9671
_exptl_absorpt_correction_type multi-scan
_exptl_absorpt_process_details 'SADABS (Bruker, 2008)'
_exptl_crystal_colour colorless
_exptl_crystal_density_diffrn 1.138
_exptl_crystal_density_meas ?
_exptl_crystal_density_method 'not measured'
_exptl_crystal_description block
_exptl_crystal_F_000 1224
_exptl_crystal_size_max 0.23
_exptl_crystal_size_mid 0.19
_exptl_crystal_size_min 0.16
_platon_squeeze_details
;
;
_refine_diff_density_max 1.303
_refine_diff_density_min -0.646
_refine_diff_density_rms 0.062
_refine_ls_extinction_method none
_refine_ls_goodness_of_fit_ref 1.004
_refine_ls_hydrogen_treatment mixed
_refine_ls_matrix_type full
_refine_ls_number_parameters 743
_refine_ls_number_reflns 12996
_refine_ls_number_restraints 0
_refine_ls_restrained_S_all 1.004
_refine_ls_R_factor_all 0.0976
_refine_ls_R_factor_gt 0.0755
_refine_ls_shift/su_max 0.000
_refine_ls_shift/su_mean 0.000
_refine_ls_structure_factor_coef Fsqd
_refine_ls_weighting_details 'calc w=1/[\s^2^(Fo^2^)+(0.1591P)^2^+0.3778P] where P=(Fo^2^+2Fc^2^)/3'
_refine_ls_weighting_scheme calc
_refine_ls_wR_factor_gt 0.2271
_refine_ls_wR_factor_ref 0.2456
_reflns_number_gt 8909
_reflns_number_total 12996
_reflns_threshold_expression >2sigma(I)
_cod_data_source_file c8sc01709c2.cif
_cod_data_source_block s
_cod_depositor_comments
;
The following automatic conversions were performed:

'_symmetry_cell_setting' value 'Triclinic' changed to 'triclinic'
according to
/home/data/users/saulius/crontab/automatic-downloads/rss-feeds/RSC/lib/dictionaries/cif_core.dic
dictionary named 'cif_core.dic' version 2.4.2 from 2011-04-26.

'_exptl_crystal_density_meas' value 'not measured' was changed to '?'
- the value is perceived as not measured.

Automatic conversion script
Id: cif_fix_values 4973 2017-02-22 13:04:09Z antanas 

2019-04-11
Z value and formula fixed to values more according to usual
chemical conventions.                 miguel

 Adding full bibliography for 1549492--1549493.cif.
;
_cod_original_cell_volume 3385.5(12)
_cod_original_sg_symbol_H-M P-1
_cod_original_formula_sum 'C154 H136 Cl4 O12'
_cod_original_formula_units_Z 1
_cod_original_formula_weight 2320.43
_cod_database_code 1549492

loop_
_symmetry_equiv_pos_as_xyz
'x, y, z'
'-x, -y, -z'

loop_
_atom_site_label
_atom_site_type_symbol
_atom_site_fract_x
_atom_site_fract_y
_atom_site_fract_z
_atom_site_U_iso_or_equiv
_atom_site_adp_type
_atom_site_occupancy
_atom_site_symmetry_multiplicity
_atom_site_calc_flag
_atom_site_refinement_flags
O1 O -0.30234(18) 0.90118(18) 0.31369(15) 0.0549(6) Uani 1 1 d .
O2 O -0.00635(15) 0.39645(14) 0.09626(13) 0.0387(5) Uani 1 1 d .
C1 C -0.0899(2) 0.7390(2) 0.23780(17) 0.0363(6) Uani 1 1 d .
H1 H -0.0550 0.7262 0.1884 0.044 Uiso 1 1 calc R
C2 C -0.1705(2) 0.8125(2) 0.23601(18) 0.0391(6) Uani 1 1 d .
H2 H -0.1898 0.8497 0.1858 0.047 Uiso 1 1 calc R
C3 C -0.2223(2) 0.8308(2) 0.30764(19) 0.0406(6) Uani 1 1 d .
C4 C -0.1939(2) 0.7754(2) 0.38091(19) 0.0434(7) Uani 1 1 d .
H4 H -0.2302 0.7873 0.4303 0.052 Uiso 1 1 calc R
C5 C -0.1132(2) 0.7032(2) 0.38220(18) 0.0392(6) Uani 1 1 d .
H5 H -0.0941 0.6661 0.4325 0.047 Uiso 1 1 calc R
C6 C -0.0595(2) 0.6841(2) 0.31024(17) 0.0339(6) Uani 1 1 d .
C7 C 0.1128(3) 0.7387(2) 0.3718(2) 0.0498(8) Uani 1 1 d .
H7 H 0.1070 0.7642 0.3161 0.060 Uiso 1 1 calc R
C8 C 0.1250(3) 0.7965(3) 0.4173(3) 0.0614(10) Uani 1 1 d .
H8 H 0.1298 0.8602 0.3919 0.074 Uiso 1 1 calc R
C9 C 0.1300(3) 0.7622(3) 0.4986(3) 0.0598(9) Uani 1 1 d .
H9 H 0.1357 0.8023 0.5299 0.072 Uiso 1 1 calc R
C10 C 0.1267(3) 0.6676(3) 0.5345(2) 0.0575(9) Uani 1 1 d .
H10 H 0.1309 0.6429 0.5905 0.069 Uiso 1 1 calc R
C11 C 0.1173(2) 0.6092(2) 0.4887(2) 0.0451(7) Uani 1 1 d .
H11 H 0.1166 0.5447 0.5135 0.054 Uiso 1 1 calc R
C12 C 0.1090(2) 0.6446(2) 0.40669(18) 0.0385(6) Uani 1 1 d .
C13 C 0.0966(2) 0.5818(2) 0.35877(17) 0.0351(6) Uani 1 1 d .
C14 C 0.0250(2) 0.60390(19) 0.31020(16) 0.0329(6) Uani 1 1 d .
C15 C 0.0214(2) 0.54723(19) 0.25433(16) 0.0331(6) Uani 1 1 d .
C16 C -0.0680(2) 0.5186(2) 0.25418(18) 0.0370(6) Uani 1 1 d .
H16 H -0.1257 0.5344 0.2909 0.044 Uiso 1 1 calc R
C17 C -0.0741(2) 0.4675(2) 0.20125(18) 0.0381(6) Uani 1 1 d .
H17 H -0.1352 0.4480 0.2027 0.046 Uiso 1 1 calc R
C18 C 0.0085(2) 0.44501(19) 0.14651(17) 0.0338(6) Uani 1 1 d .
C19 C 0.0983(2) 0.47350(19) 0.14491(16) 0.0327(5) Uani 1 1 d .
H19 H 0.1553 0.4587 0.1073 0.039 Uiso 1 1 calc R
C20 C 0.10359(19) 0.52379(18) 0.19876(16) 0.0317(5) Uani 1 1 d .
H20 H 0.1651 0.5427 0.1976 0.038 Uiso 1 1 calc R
C21 C 0.1661(2) 0.4906(2) 0.37078(16) 0.0336(6) Uani 1 1 d .
C22 C 0.1314(2) 0.4068(2) 0.38557(17) 0.0367(6) Uani 1 1 d .
H22 H 0.0630 0.4083 0.3837 0.044 Uiso 1 1 calc R
C23 C 0.1943(2) 0.3213(2) 0.40294(16) 0.0356(6) Uani 1 1 d .
H23 H 0.1681 0.2653 0.4133 0.043 Uiso 1 1 calc R
C24 C 0.2956(2) 0.3163(2) 0.40536(16) 0.0348(6) Uani 1 1 d .
C25 C 0.3310(2) 0.4005(2) 0.39029(17) 0.0366(6) Uani 1 1 d .
H25 H 0.3996 0.3988 0.3917 0.044 Uiso 1 1 calc R
C26 C 0.2684(2) 0.4859(2) 0.37336(17) 0.0367(6) Uani 1 1 d .
H26 H 0.2944 0.5419 0.3634 0.044 Uiso 1 1 calc R
C27 C 0.3603(2) 0.2241(2) 0.42907(16) 0.0357(6) Uani 1 1 d .
C28 C 0.3404(2) 0.1459(2) 0.41232(17) 0.0393(6) Uani 1 1 d .
H28 H 0.2888 0.1534 0.3814 0.047 Uiso 1 1 calc R
C29 C 0.3945(2) 0.0568(2) 0.43989(17) 0.0382(6) Uani 1 1 d .
C30 C 0.4722(2) 0.04563(19) 0.48541(16) 0.0349(6) Uani 1 1 d .
C31 C 0.4947(2) 0.1245(2) 0.50122(17) 0.0388(6) Uani 1 1 d .
C32 C 0.4386(2) 0.2125(2) 0.47245(17) 0.0394(6) Uani 1 1 d .
H32 H 0.4541 0.2658 0.4826 0.047 Uiso 1 1 calc R
C33 C 0.5746(3) 0.1116(2) 0.5466(2) 0.0470(7) Uani 1 1 d .
H33 H 0.5913 0.1644 0.5566 0.056 Uiso 1 1 calc R
C34 C 0.3737(3) -0.0256(2) 0.4247(2) 0.0496(8) Uani 1 1 d .
H34 H 0.3224 -0.0192 0.3937 0.059 Uiso 1 1 calc R
C73 C -0.4284(5) 1.0169(5) 0.2628(4) 0.130(3) Uani 1 1 d .
H73A H -0.4613 1.0489 0.2151 0.195 Uiso 1 1 calc R
H73B H -0.4119 1.0634 0.2849 0.195 Uiso 1 1 calc R
H73C H -0.4735 0.9797 0.3038 0.195 Uiso 1 1 calc R
C74 C -0.3373(3) 0.9560(4) 0.2397(3) 0.0769(14) Uani 1 1 d .
H74A H -0.3511 0.9151 0.2095 0.092 Uiso 1 1 calc R
H74B H -0.2866 0.9933 0.2051 0.092 Uiso 1 1 calc R
C75 C 0.0393(2) 0.3174(2) -0.0081(2) 0.0480(7) Uani 1 1 d .
H75A H 0.0938 0.2988 -0.0488 0.072 Uiso 1 1 calc R
H75B H -0.0173 0.3555 -0.0346 0.072 Uiso 1 1 calc R
H75C H 0.0181 0.2613 0.0306 0.072 Uiso 1 1 calc R
C76 C 0.0749(2) 0.3733(2) 0.03592(19) 0.0406(6) Uani 1 1 d .
H76A H 0.1335 0.3362 0.0617 0.049 Uiso 1 1 calc R
H76B H 0.0949 0.4310 -0.0023 0.049 Uiso 1 1 calc R
O3 O 0.81672(14) 0.13250(13) 0.30833(12) 0.0371(4) Uani 1 1 d .
O4 O 0.72590(17) 0.78905(15) 0.08380(14) 0.0452(5) Uani 1 1 d .
C35 C -0.09387(18) 1.08718(17) 0.04720(16) 0.0282(5) Uani 1 1 d .
C36 C -0.0798(2) 1.04698(18) 0.13059(16) 0.0324(5) Uani 1 1 d .
H36 H -0.1177 1.0768 0.1709 0.039 Uiso 1 1 calc R
C37 C -0.0134(2) 0.96722(18) 0.15242(16) 0.0335(6) Uani 1 1 d .
H37 H -0.0069 0.9417 0.2080 0.040 Uiso 1 1 calc R
C38 C 0.04703(18) 0.92065(17) 0.09430(16) 0.0286(5) Uani 1 1 d .
C39 C 0.03503(18) 0.95872(16) 0.01199(15) 0.0269(5) Uani 1 1 d .
C40 C 0.11644(19) 0.83833(18) 0.11568(16) 0.0309(5) Uani 1 1 d .
H40 H 0.1235 0.8122 0.1711 0.037 Uiso 1 1 calc R
C41 C 0.17525(18) 0.79377(17) 0.05822(16) 0.0301(5) Uani 1 1 d .
C42 C 0.16291(19) 0.83177(17) -0.02297(16) 0.0294(5) Uani 1 1 d .
H42 H 0.2024 0.8018 -0.0626 0.035 Uiso 1 1 calc R
C43 C 0.24898(19) 0.70701(18) 0.08245(16) 0.0304(5) Uani 1 1 d .
C44 C 0.2980(2) 0.69132(18) 0.14932(17) 0.0322(5) Uani 1 1 d .
H44 H 0.2830 0.7365 0.1800 0.039 Uiso 1 1 calc R
C45 C 0.36776(19) 0.61126(18) 0.17145(16) 0.0317(5) Uani 1 1 d .
H45 H 0.4002 0.6027 0.2167 0.038 Uiso 1 1 calc R
C46 C 0.39110(18) 0.54268(17) 0.12788(16) 0.0295(5) Uani 1 1 d .
C47 C 0.33961(19) 0.55710(18) 0.06313(16) 0.0303(5) Uani 1 1 d .
H47 H 0.3520 0.5106 0.0340 0.036 Uiso 1 1 calc R
C48 C 0.27098(18) 0.63759(18) 0.04032(16) 0.0300(5) Uani 1 1 d .
H48 H 0.2383 0.6458 -0.0047 0.036 Uiso 1 1 calc R
C49 C 0.3393(2) 0.34956(19) 0.19687(16) 0.0342(6) Uani 1 1 d .
H49 H 0.2939 0.3959 0.2190 0.041 Uiso 1 1 calc R
C50 C 0.3112(2) 0.2643(2) 0.20413(18) 0.0410(7) Uani 1 1 d .
H50 H 0.2472 0.2523 0.2322 0.049 Uiso 1 1 calc R
C51 C 0.3758(3) 0.1971(2) 0.17092(19) 0.0451(7) Uani 1 1 d .
H51 H 0.3566 0.1388 0.1765 0.054 Uiso 1 1 calc R
C52 C 0.4686(3) 0.2151(2) 0.12946(19) 0.0447(7) Uani 1 1 d .
H52 H 0.5126 0.1691 0.1060 0.054 Uiso 1 1 calc R
C53 C 0.4982(2) 0.29880(19) 0.12178(17) 0.0342(6) Uani 1 1 d .
H53 H 0.5619 0.3104 0.0926 0.041 Uiso 1 1 calc R
C54 C 0.43422(19) 0.36706(18) 0.15700(16) 0.0303(5) Uani 1 1 d .
C55 C 0.60015(18) 0.54752(17) 0.14454(16) 0.0293(5) Uani 1 1 d .
C56 C 0.59171(19) 0.61138(18) 0.07016(16) 0.0300(5) Uani 1 1 d .
H56 H 0.5565 0.5994 0.0339 0.036 Uiso 1 1 calc R
C57 C 0.6331(2) 0.69168(19) 0.04748(17) 0.0348(6) Uani 1 1 d .
H57 H 0.6270 0.7339 -0.0041 0.042 Uiso 1 1 calc R
C58 C 0.6837(2) 0.71069(19) 0.10034(18) 0.0355(6) Uani 1 1 d .
C59 C 0.6942(2) 0.6477(2) 0.17464(19) 0.0397(6) Uani 1 1 d .
H59 H 0.7296 0.6599 0.2107 0.048 Uiso 1 1 calc R
C60 C 0.6530(2) 0.56658(19) 0.19644(17) 0.0355(6) Uani 1 1 d .
H60 H 0.6608 0.5235 0.2473 0.043 Uiso 1 1 calc R
C61 C 0.62471(19) 0.37338(17) 0.20533(15) 0.0286(5) Uani 1 1 d .
C62 C 0.58824(19) 0.30748(18) 0.27276(16) 0.0310(5) Uani 1 1 d .
H62 H 0.5193 0.3179 0.2945 0.037 Uiso 1 1 calc R
C63 C 0.6495(2) 0.22681(19) 0.30934(17) 0.0344(6) Uani 1 1 d .
H63 H 0.6227 0.1834 0.3556 0.041 Uiso 1 1 calc R
C64 C 0.7504(2) 0.21050(18) 0.27736(16) 0.0320(5) Uani 1 1 d .
C65 C 0.78944(19) 0.27542(18) 0.21079(16) 0.0318(5) Uani 1 1 d .
H65 H 0.8585 0.2651 0.1893 0.038 Uiso 1 1 calc R
C66 C 0.72656(19) 0.35596(18) 0.17555(16) 0.0307(5) Uani 1 1 d .
H66 H 0.7538 0.4001 0.1301 0.037 Uiso 1 1 calc R
C67 C 0.46693(19) 0.45661(17) 0.15121(15) 0.0289(5) Uani 1 1 d .
C68 C 0.55795(19) 0.45886(18) 0.16695(15) 0.0285(5) Uani 1 1 d .
C69 C 0.8613(3) -0.0145(2) 0.4013(2) 0.0598(10) Uani 1 1 d .
H69A H 0.8348 -0.0634 0.4459 0.090 Uiso 1 1 calc R
H69B H 0.9126 0.0079 0.4185 0.090 Uiso 1 1 calc R
H69C H 0.8909 -0.0401 0.3546 0.090 Uiso 1 1 calc R
C70 C 0.7777(2) 0.0655(2) 0.37833(19) 0.0444(7) Uani 1 1 d .
H70A H 0.7226 0.0424 0.3660 0.053 Uiso 1 1 calc R
H70B H 0.7511 0.0952 0.4237 0.053 Uiso 1 1 calc R
C71 C 0.7256(3) 0.8501(2) 0.0049(2) 0.0514(8) Uani 1 1 d .
H71A H 0.6561 0.8777 -0.0048 0.062 Uiso 1 1 calc R
H71B H 0.7577 0.8154 -0.0365 0.062 Uiso 1 1 calc R
C72 C 0.7829(4) 0.9252(3) 0.0003(3) 0.0705(12) Uani 1 1 d .
H72A H 0.7954 0.9618 -0.0559 0.106 Uiso 1 1 calc R
H72B H 0.8469 0.8966 0.0199 0.106 Uiso 1 1 calc R
H72C H 0.7439 0.9663 0.0340 0.106 Uiso 1 1 calc R
O1W O 0.3195(2) 0.4138(2) 0.59339(16) 0.0683(8) Uani 1 1 d .
O2W O 0.6142(2) 0.4154(2) 0.41993(16) 0.0622(7) Uani 1 1 d .

loop_
_atom_site_aniso_label
_atom_site_aniso_U_11
_atom_site_aniso_U_22
_atom_site_aniso_U_33
_atom_site_aniso_U_23
_atom_site_aniso_U_13
_atom_site_aniso_U_12
O1 0.0466(13) 0.0558(14) 0.0532(14) -0.0069(11) -0.0169(10) 0.0097(11)
O2 0.0335(10) 0.0415(11) 0.0475(11) -0.0129(9) -0.0138(8) -0.0103(8)
C1 0.0359(14) 0.0404(14) 0.0347(14) -0.0063(11) -0.0084(11) -0.0129(11)
C2 0.0423(15) 0.0397(15) 0.0350(14) 0.0034(12) -0.0147(12) -0.0151(12)
C3 0.0346(14) 0.0405(15) 0.0462(16) -0.0076(13) -0.0102(12) -0.0065(12)
C4 0.0379(15) 0.0504(17) 0.0371(15) -0.0083(13) -0.0043(12) -0.0025(13)
C5 0.0384(14) 0.0398(15) 0.0340(14) -0.0004(11) -0.0075(11) -0.0057(12)
C6 0.0330(13) 0.0364(14) 0.0344(13) -0.0060(11) -0.0080(10) -0.0116(11)
C7 0.0547(19) 0.0502(18) 0.0490(18) -0.0114(15) -0.0120(15) -0.0163(15)
C8 0.071(2) 0.053(2) 0.070(2) -0.0235(18) -0.0131(19) -0.0206(18)
C9 0.063(2) 0.062(2) 0.069(2) -0.0345(19) -0.0154(18) -0.0137(18)
C10 0.067(2) 0.069(2) 0.0474(19) -0.0206(17) -0.0208(16) -0.0146(19)
C11 0.0458(17) 0.0486(17) 0.0458(17) -0.0137(14) -0.0155(13) -0.0084(14)
C12 0.0301(13) 0.0482(16) 0.0409(15) -0.0132(13) -0.0072(11) -0.0099(12)
C13 0.0315(13) 0.0423(15) 0.0330(13) -0.0100(11) -0.0057(10) -0.0080(11)
C14 0.0311(13) 0.0350(13) 0.0321(13) -0.0045(11) -0.0047(10) -0.0098(11)
C15 0.0303(13) 0.0339(13) 0.0351(13) -0.0015(11) -0.0124(10) -0.0083(10)
C16 0.0293(13) 0.0405(15) 0.0425(15) -0.0107(12) -0.0059(11) -0.0081(11)
C17 0.0295(13) 0.0410(15) 0.0471(16) -0.0091(12) -0.0100(11) -0.0114(11)
C18 0.0358(14) 0.0336(13) 0.0367(14) -0.0096(11) -0.0127(11) -0.0078(11)
C19 0.0302(13) 0.0331(13) 0.0347(13) -0.0047(11) -0.0081(10) -0.0076(10)
C20 0.0276(12) 0.0343(13) 0.0342(13) -0.0031(10) -0.0118(10) -0.0084(10)
C21 0.0345(13) 0.0415(15) 0.0288(12) -0.0096(11) -0.0082(10) -0.0107(11)
C22 0.0325(13) 0.0426(15) 0.0338(13) -0.0047(11) -0.0095(10) -0.0064(11)
C23 0.0362(14) 0.0386(14) 0.0304(13) -0.0042(11) -0.0075(10) -0.0067(11)
C24 0.0331(13) 0.0412(15) 0.0273(12) -0.0068(11) -0.0051(10) -0.0026(11)
C25 0.0299(13) 0.0474(16) 0.0356(14) -0.0137(12) -0.0088(10) -0.0057(11)
C26 0.0316(13) 0.0450(15) 0.0376(14) -0.0152(12) -0.0075(11) -0.0070(11)
C27 0.0325(13) 0.0430(15) 0.0292(13) -0.0074(11) -0.0058(10) -0.0026(11)
C28 0.0333(14) 0.0469(16) 0.0353(14) -0.0060(12) -0.0100(11) -0.0028(12)
C29 0.0313(13) 0.0475(16) 0.0356(14) -0.0110(12) -0.0082(11) -0.0030(12)
C30 0.0332(13) 0.0408(15) 0.0282(13) -0.0070(11) -0.0052(10) -0.0029(11)
C31 0.0313(13) 0.0496(17) 0.0342(14) -0.0095(12) -0.0068(11) -0.0040(12)
C32 0.0384(15) 0.0441(16) 0.0358(14) -0.0104(12) -0.0096(11) -0.0036(12)
C33 0.0490(18) 0.0473(17) 0.0513(18) -0.0129(14) -0.0241(14) -0.0058(14)
C34 0.0449(17) 0.0527(19) 0.0556(19) -0.0152(15) -0.0264(15) 0.0020(14)
C73 0.091(4) 0.132(5) 0.104(4) 0.008(4) -0.011(3) 0.058(4)
C74 0.056(2) 0.083(3) 0.063(2) 0.009(2) -0.0141(19) 0.014(2)
C75 0.0429(16) 0.0518(18) 0.0589(19) -0.0232(16) -0.0195(14) -0.0051(14)
C76 0.0357(14) 0.0468(16) 0.0446(16) -0.0180(13) -0.0128(12) -0.0036(12)
O3 0.0338(10) 0.0289(9) 0.0414(11) 0.0020(8) -0.0130(8) 0.0020(8)
O4 0.0517(12) 0.0376(11) 0.0518(12) 0.0007(9) -0.0212(10) -0.0227(10)
C35 0.0261(11) 0.0263(12) 0.0330(13) -0.0056(10) -0.0071(9) -0.0062(9)
C36 0.0324(13) 0.0308(13) 0.0321(13) -0.0050(10) -0.0076(10) -0.0027(10)
C37 0.0389(14) 0.0296(13) 0.0310(13) -0.0038(10) -0.0084(11) -0.0059(11)
C38 0.0256(11) 0.0263(12) 0.0339(13) -0.0033(10) -0.0088(9) -0.0062(9)
C39 0.0250(11) 0.0216(11) 0.0326(13) -0.0008(9) -0.0080(9) -0.0057(10)
C40 0.0312(12) 0.0281(12) 0.0328(13) -0.0011(10) -0.0112(10) -0.0067(10)
C41 0.0255(12) 0.0251(12) 0.0375(13) 0.0000(10) -0.0102(10) -0.0050(9)
C42 0.0262(11) 0.0249(12) 0.0370(13) -0.0058(10) -0.0079(10) -0.0038(9)
C43 0.0259(12) 0.0275(12) 0.0364(13) -0.0033(10) -0.0074(10) -0.0054(10)
C44 0.0298(12) 0.0299(13) 0.0379(14) -0.0086(11) -0.0105(10) -0.0022(10)
C45 0.0290(12) 0.0319(13) 0.0362(13) -0.0051(11) -0.0125(10) -0.0069(10)
C46 0.0239(11) 0.0266(12) 0.0357(13) -0.0025(10) -0.0076(9) -0.0040(9)
C47 0.0281(12) 0.0273(12) 0.0342(13) -0.0040(10) -0.0071(10) -0.0052(10)
C48 0.0251(11) 0.0329(13) 0.0302(12) -0.0023(10) -0.0089(9) -0.0048(10)
C49 0.0300(13) 0.0345(13) 0.0354(14) -0.0004(11) -0.0120(10) -0.0048(10)
C50 0.0418(15) 0.0464(16) 0.0381(15) 0.0018(12) -0.0155(12) -0.0222(13)
C51 0.064(2) 0.0374(15) 0.0406(15) 0.0006(12) -0.0229(14) -0.0223(14)
C52 0.0613(19) 0.0352(15) 0.0405(15) -0.0075(12) -0.0151(14) -0.0102(14)
C53 0.0360(14) 0.0316(13) 0.0365(14) -0.0060(11) -0.0119(11) -0.0064(11)
C54 0.0276(12) 0.0296(12) 0.0325(13) 0.0004(10) -0.0133(10) -0.0056(10)
C55 0.0239(11) 0.0249(12) 0.0370(13) -0.0047(10) -0.0078(10) -0.0010(9)
C56 0.0265(12) 0.0303(12) 0.0341(13) -0.0064(10) -0.0108(10) -0.0037(10)
C57 0.0346(13) 0.0307(13) 0.0370(14) 0.0002(11) -0.0113(11) -0.0073(11)
C58 0.0323(13) 0.0327(13) 0.0428(15) -0.0035(11) -0.0123(11) -0.0099(11)
C59 0.0422(15) 0.0368(14) 0.0453(16) -0.0027(12) -0.0228(12) -0.0127(12)
C60 0.0385(14) 0.0302(13) 0.0392(14) -0.0020(11) -0.0153(11) -0.0093(11)
C61 0.0285(12) 0.0268(12) 0.0324(12) -0.0048(10) -0.0123(10) -0.0054(10)
C62 0.0256(12) 0.0314(13) 0.0358(13) -0.0079(11) -0.0071(10) -0.0030(10)
C63 0.0355(14) 0.0298(13) 0.0346(13) -0.0018(11) -0.0074(11) -0.0055(11)
C64 0.0318(13) 0.0286(12) 0.0355(13) -0.0069(10) -0.0129(10) 0.0004(10)
C65 0.0274(12) 0.0306(13) 0.0367(13) -0.0044(10) -0.0125(10) -0.0016(10)
C66 0.0295(12) 0.0292(12) 0.0351(13) -0.0065(10) -0.0107(10) -0.0056(10)
C67 0.0273(12) 0.0268(12) 0.0306(12) -0.0023(10) -0.0065(9) -0.0054(10)
C68 0.0284(12) 0.0286(12) 0.0295(12) -0.0038(10) -0.0094(9) -0.0069(10)
C69 0.057(2) 0.0375(17) 0.069(2) 0.0117(16) -0.0185(18) 0.0004(15)
C70 0.0460(17) 0.0346(15) 0.0444(16) 0.0047(12) -0.0136(13) -0.0034(13)
C71 0.059(2) 0.0443(17) 0.0524(19) 0.0062(14) -0.0185(15) -0.0277(15)
C72 0.084(3) 0.060(2) 0.074(3) 0.004(2) -0.023(2) -0.046(2)
O1W 0.0739(18) 0.094(2) 0.0520(15) -0.0288(14) -0.0011(13) -0.0391(16)
O2W 0.0718(17) 0.0710(17) 0.0488(14) -0.0097(12) -0.0151(12) -0.0246(14)

loop_
_atom_type_symbol
_atom_type_description
_atom_type_scat_dispersion_real
_atom_type_scat_dispersion_imag
_atom_type_scat_source
C C 0.0033 0.0016 'International Tables Vol C Tables 4.2.6.8 and 6.1.1.4'
H H 0.0000 0.0000 'International Tables Vol C Tables 4.2.6.8 and 6.1.1.4'
Cl Cl 0.1484 0.1585 'International Tables Vol C Tables 4.2.6.8 and 6.1.1.4'
O O 0.0106 0.0060 'International Tables Vol C Tables 4.2.6.8 and 6.1.1.4'

loop_
_geom_angle_atom_site_label_1
_geom_angle_atom_site_label_2
_geom_angle_atom_site_label_3
_geom_angle
_geom_angle_site_symmetry_1
_geom_angle_site_symmetry_3
C3 O1 C74 116.7(3) . .
C18 O2 C76 118.7(2) . .
C6 C1 C2 121.5(3) . .
C6 C1 H1 119.3 . .
C2 C1 H1 119.3 . .
C3 C2 C1 119.6(3) . .
C3 C2 H2 120.2 . .
C1 C2 H2 120.2 . .
O1 C3 C2 125.0(3) . .
O1 C3 C4 115.3(3) . .
C2 C3 C4 119.8(3) . .
C5 C4 C3 120.4(3) . .
C5 C4 H4 119.8 . .
C3 C4 H4 119.8 . .
C4 C5 C6 120.6(3) . .
C4 C5 H5 119.7 . .
C6 C5 H5 119.7 . .
C1 C6 C5 118.3(3) . .
C1 C6 C14 120.1(3) . .
C5 C6 C14 121.6(3) . .
C12 C7 C8 120.9(3) . .
C12 C7 H7 119.5 . .
C8 C7 H7 119.5 . .
C9 C8 C7 120.7(4) . .
C9 C8 H8 119.7 . .
C7 C8 H8 119.7 . .
C8 C9 C10 119.0(3) . .
C8 C9 H9 120.5 . .
C10 C9 H9 120.5 . .
C11 C10 C9 120.4(3) . .
C11 C10 H10 119.8 . .
C9 C10 H10 119.8 . .
C10 C11 C12 120.6(3) . .
C10 C11 H11 119.7 . .
C12 C11 H11 119.7 . .
C7 C12 C11 118.3(3) . .
C7 C12 C13 121.6(3) . .
C11 C12 C13 120.1(3) . .
C14 C13 C21 122.2(3) . .
C14 C13 C12 123.0(3) . .
C21 C13 C12 114.8(2) . .
C13 C14 C15 122.7(3) . .
C13 C14 C6 123.7(3) . .
C15 C14 C6 113.6(2) . .
C20 C15 C16 117.5(3) . .
C20 C15 C14 122.4(2) . .
C16 C15 C14 120.0(3) . .
C17 C16 C15 121.2(3) . .
C17 C16 H16 119.4 . .
C15 C16 H16 119.4 . .
C18 C17 C16 120.3(3) . .
C18 C17 H17 119.9 . .
C16 C17 H17 119.9 . .
O2 C18 C17 115.4(2) . .
O2 C18 C19 125.0(3) . .
C17 C18 C19 119.6(3) . .
C20 C19 C18 119.5(3) . .
C20 C19 H19 120.2 . .
C18 C19 H19 120.2 . .
C19 C20 C15 121.9(2) . .
C19 C20 H20 119.1 . .
C15 C20 H20 119.1 . .
C22 C21 C26 117.8(3) . .
C22 C21 C13 121.2(2) . .
C26 C21 C13 120.9(3) . .
C23 C22 C21 121.6(3) . .
C23 C22 H22 119.2 . .
C21 C22 H22 119.2 . .
C22 C23 C24 120.9(3) . .
C22 C23 H23 119.6 . .
C24 C23 H23 119.6 . .
C23 C24 C25 117.8(3) . .
C23 C24 C27 120.1(3) . .
C25 C24 C27 122.0(3) . .
C26 C25 C24 121.5(3) . .
C26 C25 H25 119.3 . .
C24 C25 H25 119.3 . .
C25 C26 C21 120.5(3) . .
C25 C26 H26 119.7 . .
C21 C26 H26 119.7 . .
C28 C27 C32 118.6(3) . .
C28 C27 C24 120.2(3) . .
C32 C27 C24 121.1(3) . .
C27 C28 C29 121.6(3) . .
C27 C28 H28 119.2 . .
C29 C28 H28 119.2 . .
C28 C29 C30 119.3(3) . .
C28 C29 C34 122.5(3) . .
C30 C29 C34 118.2(3) . .
C31 C30 C29 119.7(3) . .
C31 C30 C30 120.5(3) . 2_656
C29 C30 C30 119.8(3) . 2_656
C32 C31 C30 119.1(3) . .
C32 C31 C33 122.2(3) . .
C30 C31 C33 118.7(3) . .
C27 C32 C31 121.7(3) . .
C27 C32 H32 119.2 . .
C31 C32 H32 119.2 . .
C34 C33 C31 121.1(3) 2_656 .
C34 C33 H33 119.5 2_656 .
C31 C33 H33 119.5 . .
C33 C34 C29 121.7(3) 2_656 .
C33 C34 H34 119.2 2_656 .
C29 C34 H34 119.2 . .
C74 C73 H73A 109.5 . .
C74 C73 H73B 109.5 . .
H73A C73 H73B 109.5 . .
C74 C73 H73C 109.5 . .
H73A C73 H73C 109.5 . .
H73B C73 H73C 109.5 . .
O1 C74 C73 106.1(4) . .
O1 C74 H74A 110.5 . .
C73 C74 H74A 110.5 . .
O1 C74 H74B 110.5 . .
C73 C74 H74B 110.5 . .
H74A C74 H74B 108.7 . .
C76 C75 H75A 109.5 . .
C76 C75 H75B 109.5 . .
H75A C75 H75B 109.5 . .
C76 C75 H75C 109.5 . .
H75A C75 H75C 109.5 . .
H75B C75 H75C 109.5 . .
O2 C76 C75 107.4(2) . .
O2 C76 H76A 110.2 . .
C75 C76 H76A 110.2 . .
O2 C76 H76B 110.2 . .
C75 C76 H76B 110.2 . .
H76A C76 H76B 108.5 . .
C64 O3 C70 116.9(2) . .
C58 O4 C71 117.5(2) . .
C42 C35 C39 119.5(2) 2_575 2_575
C42 C35 C36 122.4(2) 2_575 .
C39 C35 C36 118.1(2) 2_575 .
C37 C36 C35 121.0(2) . .
C37 C36 H36 119.5 . .
C35 C36 H36 119.5 . .
C36 C37 C38 121.9(2) . .
C36 C37 H37 119.1 . .
C38 C37 H37 119.1 . .
C40 C38 C39 119.0(2) . .
C40 C38 C37 122.7(2) . .
C39 C38 C37 118.2(2) . .
C38 C39 C39 120.8(3) . 2_575
C38 C39 C35 119.3(2) . 2_575
C39 C39 C35 120.0(3) 2_575 2_575
C41 C40 C38 122.1(2) . .
C41 C40 H40 119.0 . .
C38 C40 H40 119.0 . .
C40 C41 C42 118.5(2) . .
C40 C41 C43 121.0(2) . .
C42 C41 C43 120.5(2) . .
C35 C42 C41 121.6(2) 2_575 .
C35 C42 H42 119.2 2_575 .
C41 C42 H42 119.2 . .
C48 C43 C44 117.5(2) . .
C48 C43 C41 121.4(2) . .
C44 C43 C41 121.2(2) . .
C45 C44 C43 121.4(2) . .
C45 C44 H44 119.3 . .
C43 C44 H44 119.3 . .
C44 C45 C46 120.9(2) . .
C44 C45 H45 119.6 . .
C46 C45 H45 119.6 . .
C47 C46 C45 117.5(2) . .
C47 C46 C67 121.5(2) . .
C45 C46 C67 121.0(2) . .
C48 C47 C46 121.6(2) . .
C48 C47 H47 119.2 . .
C46 C47 H47 119.2 . .
C47 C48 C43 121.1(2) . .
C47 C48 H48 119.4 . .
C43 C48 H48 119.4 . .
C50 C49 C54 120.1(3) . .
C50 C49 H49 120.0 . .
C54 C49 H49 120.0 . .
C51 C50 C49 120.5(3) . .
C51 C50 H50 119.8 . .
C49 C50 H50 119.8 . .
C50 C51 C52 119.7(3) . .
C50 C51 H51 120.2 . .
C52 C51 H51 120.2 . .
C53 C52 C51 120.9(3) . .
C53 C52 H52 119.6 . .
C51 C52 H52 119.6 . .
C52 C53 C54 120.1(3) . .
C52 C53 H53 119.9 . .
C54 C53 H53 119.9 . .
C49 C54 C53 118.7(2) . .
C49 C54 C67 120.8(2) . .
C53 C54 C67 120.5(2) . .
C56 C55 C60 117.9(2) . .
C56 C55 C68 121.0(2) . .
C60 C55 C68 121.0(2) . .
C57 C56 C55 121.8(3) . .
C57 C56 H56 119.1 . .
C55 C56 H56 119.1 . .
C56 C57 C58 119.7(3) . .
C56 C57 H57 120.1 . .
C58 C57 H57 120.1 . .
O4 C58 C59 116.3(3) . .
O4 C58 C57 124.0(3) . .
C59 C58 C57 119.7(3) . .
C58 C59 C60 120.0(3) . .
C58 C59 H59 120.0 . .
C60 C59 H59 120.0 . .
C59 C60 C55 120.9(3) . .
C59 C60 H60 119.5 . .
C55 C60 H60 119.5 . .
C62 C61 C66 117.2(2) . .
C62 C61 C68 121.4(2) . .
C66 C61 C68 121.5(2) . .
C61 C62 C63 122.2(2) . .
C61 C62 H62 118.9 . .
C63 C62 H62 118.9 . .
C64 C63 C62 119.3(2) . .
C64 C63 H63 120.3 . .
C62 C63 H63 120.3 . .
O3 C64 C65 116.3(2) . .
O3 C64 C63 123.8(2) . .
C65 C64 C63 119.9(2) . .
C64 C65 C66 119.6(2) . .
C64 C65 H65 120.2 . .
C66 C65 H65 120.2 . .
C61 C66 C65 121.8(2) . .
C61 C66 H66 119.1 . .
C65 C66 H66 119.1 . .
C68 C67 C54 122.0(2) . .
C68 C67 C46 123.1(2) . .
C54 C67 C46 114.9(2) . .
C67 C68 C61 122.6(2) . .
C67 C68 C55 122.3(2) . .
C61 C68 C55 115.1(2) . .
C70 C69 H69A 109.5 . .
C70 C69 H69B 109.5 . .
H69A C69 H69B 109.5 . .
C70 C69 H69C 109.5 . .
H69A C69 H69C 109.5 . .
H69B C69 H69C 109.5 . .
O3 C70 C69 108.4(3) . .
O3 C70 H70A 110.0 . .
C69 C70 H70A 110.0 . .
O3 C70 H70B 110.0 . .
C69 C70 H70B 110.0 . .
H70A C70 H70B 108.4 . .
O4 C71 C72 106.9(3) . .
O4 C71 H71A 110.3 . .
C72 C71 H71A 110.3 . .
O4 C71 H71B 110.3 . .
C72 C71 H71B 110.3 . .
H71A C71 H71B 108.6 . .
C71 C72 H72A 109.5 . .
C71 C72 H72B 109.5 . .
H72A C72 H72B 109.5 . .
C71 C72 H72C 109.5 . .
H72A C72 H72C 109.5 . .
H72B C72 H72C 109.5 . .

loop_
_geom_bond_atom_site_label_1
_geom_bond_atom_site_label_2
_geom_bond_distance
_geom_bond_site_symmetry_2
O1 C3 1.371(4) .
O1 C74 1.434(5) .
O2 C18 1.365(3) .
O2 C76 1.435(4) .
C1 C6 1.389(4) .
C1 C2 1.392(4) .
C1 H1 0.9500 .
C2 C3 1.380(4) .
C2 H2 0.9500 .
C3 C4 1.392(4) .
C4 C5 1.383(4) .
C4 H4 0.9500 .
C5 C6 1.396(4) .
C5 H5 0.9500 .
C6 C14 1.493(4) .
C7 C12 1.388(5) .
C7 C8 1.394(5) .
C7 H7 0.9500 .
C8 C9 1.374(6) .
C8 H8 0.9500 .
C9 C10 1.396(6) .
C9 H9 0.9500 .
C10 C11 1.391(5) .
C10 H10 0.9500 .
C11 C12 1.397(4) .
C11 H11 0.9500 .
C12 C13 1.491(4) .
C13 C14 1.359(4) .
C13 C21 1.489(4) .
C14 C15 1.487(4) .
C15 C20 1.391(4) .
C15 C16 1.399(4) .
C16 C17 1.390(4) .
C16 H16 0.9500 .
C17 C18 1.383(4) .
C17 H17 0.9500 .
C18 C19 1.394(4) .
C19 C20 1.391(4) .
C19 H19 0.9500 .
C20 H20 0.9500 .
C21 C22 1.391(4) .
C21 C26 1.412(4) .
C22 C23 1.385(4) .
C22 H22 0.9500 .
C23 C24 1.398(4) .
C23 H23 0.9500 .
C24 C25 1.401(4) .
C24 C27 1.483(4) .
C25 C26 1.382(4) .
C25 H25 0.9500 .
C26 H26 0.9500 .
C27 C28 1.392(4) .
C27 C32 1.398(4) .
C28 C29 1.396(4) .
C28 H28 0.9500 .
C29 C30 1.418(4) .
C29 C34 1.446(5) .
C30 C31 1.409(4) .
C30 C30 1.433(5) 2_656
C31 C32 1.399(4) .
C31 C33 1.437(4) .
C32 H32 0.9500 .
C33 C34 1.351(5) 2_656
C33 H33 0.9500 .
C34 C33 1.351(5) 2_656
C34 H34 0.9500 .
C73 C74 1.452(6) .
C73 H73A 0.9800 .
C73 H73B 0.9800 .
C73 H73C 0.9800 .
C74 H74A 0.9900 .
C74 H74B 0.9900 .
C75 C76 1.504(4) .
C75 H75A 0.9800 .
C75 H75B 0.9800 .
C75 H75C 0.9800 .
C76 H76A 0.9900 .
C76 H76B 0.9900 .
O3 C64 1.376(3) .
O3 C70 1.439(4) .
O4 C58 1.367(3) .
O4 C71 1.422(4) .
C35 C42 1.399(3) 2_575
C35 C39 1.428(4) 2_575
C35 C36 1.443(4) .
C36 C37 1.359(4) .
C36 H36 0.9500 .
C37 C38 1.427(4) .
C37 H37 0.9500 .
C38 C40 1.405(3) .
C38 C39 1.416(4) .
C39 C39 1.420(5) 2_575
C39 C35 1.428(4) 2_575
C40 C41 1.394(4) .
C40 H40 0.9500 .
C41 C42 1.399(4) .
C41 C43 1.490(3) .
C42 C35 1.399(3) 2_575
C42 H42 0.9500 .
C43 C48 1.398(4) .
C43 C44 1.404(4) .
C44 C45 1.388(4) .
C44 H44 0.9500 .
C45 C46 1.404(4) .
C45 H45 0.9500 .
C46 C47 1.397(4) .
C46 C67 1.497(3) .
C47 C48 1.385(4) .
C47 H47 0.9500 .
C48 H48 0.9500 .
C49 C50 1.393(4) .
C49 C54 1.399(4) .
C49 H49 0.9500 .
C50 C51 1.380(5) .
C50 H50 0.9500 .
C51 C52 1.382(5) .
C51 H51 0.9500 .
C52 C53 1.379(4) .
C52 H52 0.9500 .
C53 C54 1.407(4) .
C53 H53 0.9500 .
C54 C67 1.492(4) .
C55 C56 1.388(4) .
C55 C60 1.397(4) .
C55 C68 1.498(3) .
C56 C57 1.378(4) .
C56 H56 0.9500 .
C57 C58 1.390(4) .
C57 H57 0.9500 .
C58 C59 1.385(4) .
C59 C60 1.388(4) .
C59 H59 0.9500 .
C60 H60 0.9500 .
C61 C62 1.393(4) .
C61 C66 1.396(4) .
C61 C68 1.488(3) .
C62 C63 1.393(4) .
C62 H62 0.9500 .
C63 C64 1.392(4) .
C63 H63 0.9500 .
C64 C65 1.389(4) .
C65 C66 1.396(4) .
C65 H65 0.9500 .
C66 H66 0.9500 .
C67 C68 1.353(4) .
C69 C70 1.507(4) .
C69 H69A 0.9800 .
C69 H69B 0.9800 .
C69 H69C 0.9800 .
C70 H70A 0.9900 .
C70 H70B 0.9900 .
C71 C72 1.500(4) .
C71 H71A 0.9900 .
C71 H71B 0.9900 .
C72 H72A 0.9800 .
C72 H72B 0.9800 .
C72 H72C 0.9800 .

loop_
_platon_squeeze_void_nr
_platon_squeeze_void_average_x
_platon_squeeze_void_average_y
_platon_squeeze_void_average_z
_platon_squeeze_void_volume
_platon_squeeze_void_count_electrons
_platon_squeeze_void_content
1 0.500 0.000 0.000 648 221 ' '
